data_7155928
loop_
_publ_author_name
'Malapaka, Chandrasekharam'
'Botla, Vinayak'
'Navyasree, Pilli'

_publ_section_title
;
 Iron (III)-catalyzed chelation assisted remote C-H bond oxygenation of
 8-amidoquinolines.
;
_journal_name_full 'Org. Biomol. Chem.'
_journal_paper_doi 10.1039/C7OB02159C
_journal_year 2017
_chemical_formula_moiety 'C23 H15 F N2 O3'
_chemical_formula_sum 'C23 H15 F N2 O3'
_chemical_formula_weight 386.37
_space_group_crystal_system triclinic
_space_group_IT_number 2
_space_group_name_Hall '-P 1'
_space_group_name_H-M_alt 'P -1'
_symmetry_space_group_name_Hall '-P 1'
_symmetry_space_group_name_H-M 'P -1'
_atom_sites_solution_hydrogens mixed
_audit_creation_method SHELXL-2014/7
_audit_update_record
;
2017-06-29 deposited with the CCDC.
2017-10-17 downloaded from the CCDC.
;
_cell_angle_alpha 108.241(2)
_cell_angle_beta 99.899(2)
_cell_angle_gamma 103.051(2)
_cell_formula_units_Z 2
_cell_length_a 8.1396(11)
_cell_length_b 9.5365(13)
_cell_length_c 13.2564(18)
_cell_measurement_reflns_used 2725
_cell_measurement_temperature 294(2)
_cell_measurement_theta_max 26.85
_cell_measurement_theta_min 2.34
_cell_volume 918.7(2)
_computing_cell_refinement 'SAINT (Bruker, 2001)'
_computing_data_collection 'SMART (Bruker, 2001)'
_computing_data_reduction 'SAINT (Bruker, 2001)'
_computing_molecular_graphics 'SHELXL2014 (Sheldrick, 2015)'
_computing_publication_material 'SHELXL2014 (Sheldrick, 2015)'
_computing_structure_refinement 'SHELXL-2014/7 (Sheldrick, 2015)'
_computing_structure_solution 'SHELXL-2014/7 (Sheldrick, 2015)'
_diffrn_ambient_temperature 294(2)
_diffrn_measured_fraction_theta_full 0.996
_diffrn_measured_fraction_theta_max 0.996
_diffrn_measurement_device_type 'Bruker SMART APEX CCD area-detector'
_diffrn_measurement_method \w
_diffrn_radiation_type MoK\a
_diffrn_radiation_wavelength 0.71073
_diffrn_reflns_av_R_equivalents 0.0223
_diffrn_reflns_av_unetI/netI 0.0261
_diffrn_reflns_Laue_measured_fraction_full 0.996
_diffrn_reflns_Laue_measured_fraction_max 0.996
_diffrn_reflns_limit_h_max 9
_diffrn_reflns_limit_h_min -9
_diffrn_reflns_limit_k_max 11
_diffrn_reflns_limit_k_min -11
_diffrn_reflns_limit_l_max 15
_diffrn_reflns_limit_l_min -15
_diffrn_reflns_number 8770
_diffrn_reflns_point_group_measured_fraction_full 0.996
_diffrn_reflns_point_group_measured_fraction_max 0.996
_diffrn_reflns_theta_full 24.999
_diffrn_reflns_theta_max 24.999
_diffrn_reflns_theta_min 2.338
_exptl_absorpt_coefficient_mu 0.101
_exptl_absorpt_correction_T_max 0.97
_exptl_absorpt_correction_T_min 0.95
_exptl_absorpt_correction_type multi-scan
_exptl_absorpt_process_details 'SADABS; Bruker,2001'
_exptl_crystal_colour colorless
_exptl_crystal_density_diffrn 1.397
_exptl_crystal_description block
_exptl_crystal_F_000 400
_exptl_crystal_size_max 0.240
_exptl_crystal_size_mid 0.180
_exptl_crystal_size_min 0.070
_refine_diff_density_max 0.214
_refine_diff_density_min -0.173
_refine_diff_density_rms 0.039
_refine_ls_extinction_method none
_refine_ls_goodness_of_fit_ref 1.095
_refine_ls_hydrogen_treatment mixed
_refine_ls_matrix_type full
_refine_ls_number_parameters 266
_refine_ls_number_reflns 3226
_refine_ls_number_restraints 0
_refine_ls_restrained_S_all 1.095
_refine_ls_R_factor_all 0.0778
_refine_ls_R_factor_gt 0.0586
_refine_ls_shift/su_max 0.000
_refine_ls_shift/su_mean 0.000
_refine_ls_structure_factor_coef Fsqd
_refine_ls_weighting_details 'w=1/[\s^2^(Fo^2^)+(0.0604P)^2^+0.2326P] where P=(Fo^2^+2Fc^2^)/3'
_refine_ls_weighting_scheme calc
_refine_ls_wR_factor_gt 0.1290
_refine_ls_wR_factor_ref 0.1385
_reflns_Friedel_coverage 0.000
_reflns_number_gt 2454
_reflns_number_total 3226
_reflns_threshold_expression 'I > 2\s(I)'
_cod_data_source_file c7ob02159c2.cif
_cod_data_source_block BE52m
_cod_database_code 7155928
_shelx_shelxl_version_number 2014/7
_shelx_space_group_comment
;
The symmetry employed for this shelxl refinement is uniquely defined
by the following loop, which should always be used as a source of
symmetry information in preference to the above space-group names.
They are only intended as comments.
;
_shelx_estimated_absorpt_t_min 0.976
_shelx_estimated_absorpt_t_max 0.993

loop_
_space_group_symop_operation_xyz
'x, y, z'
'-x, -y, -z'

loop_
_atom_site_label
_atom_site_type_symbol
_atom_site_fract_x
_atom_site_fract_y
_atom_site_fract_z
_atom_site_U_iso_or_equiv
_atom_site_adp_type
_atom_site_occupancy
_atom_site_site_symmetry_order
_atom_site_calc_flag
_atom_site_refinement_flags_posn
_atom_site_refinement_flags_adp
C1 C 1.1516(3) 0.9776(3) 0.65142(17) 0.0487(5) Uani 1 1 d . .
C2 C 1.1601(3) 0.8408(3) 0.58644(19) 0.0543(6) Uani 1 1 d . .
H2 H 1.2674 0.8211 0.5903 0.065 Uiso 1 1 calc R U
C3 C 1.0082(3) 0.7273(3) 0.51267(18) 0.0526(6) Uani 1 1 d . .
H3 H 1.0156 0.6331 0.4681 0.063 Uiso 1 1 calc R U
C4 C 0.8496(3) 0.7545(2) 0.50595(17) 0.0458(5) Uani 1 1 d . .
C5 C 0.8391(3) 0.8993(2) 0.57392(17) 0.0455(5) Uani 1 1 d . .
C6 C 0.9920(3) 1.0126(2) 0.64735(17) 0.0464(5) Uani 1 1 d . .
C7 C 0.6705(3) 1.0561(3) 0.6279(2) 0.0646(7) Uani 1 1 d . .
H7 H 0.5616 1.0728 0.6223 0.077 Uiso 1 1 calc R U
C8 C 0.8150(3) 1.1752(3) 0.7024(2) 0.0681(7) Uani 1 1 d . .
H8 H 0.8016 1.2679 0.7451 0.082 Uiso 1 1 calc R U
C9 C 0.9751(3) 1.1542(3) 0.7118(2) 0.0597(6) Uani 1 1 d . .
H9 H 1.0731 1.2328 0.7606 0.072 Uiso 1 1 calc R U
C10 C 1.3629(3) 1.0919(3) 0.82331(19) 0.0500(5) Uani 1 1 d . .
C11 C 1.5115(3) 1.2300(3) 0.89175(17) 0.0483(5) Uani 1 1 d . .
C12 C 1.5512(3) 1.3606(3) 0.8655(2) 0.0596(6) Uani 1 1 d . .
H12 H 1.4834 1.3629 0.8023 0.072 Uiso 1 1 calc R U
C13 C 1.6894(4) 1.4868(3) 0.9317(2) 0.0738(8) Uani 1 1 d . .
H13 H 1.7145 1.5749 0.9140 0.089 Uiso 1 1 calc R U
C14 C 1.7897(4) 1.4829(4) 1.0232(3) 0.0820(9) Uani 1 1 d . .
H14 H 1.8854 1.5678 1.0669 0.098 Uiso 1 1 calc R U
C15 C 1.7519(4) 1.3556(4) 1.0520(2) 0.0879(9) Uani 1 1 d . .
H15 H 1.8203 1.3551 1.1156 0.106 Uiso 1 1 calc R U
C16 C 1.6125(3) 1.2288(3) 0.9864(2) 0.0705(7) Uani 1 1 d . .
H16 H 1.5862 1.1422 1.0057 0.085 Uiso 1 1 calc R U
C17 C 0.6576(3) 0.5047(3) 0.36522(18) 0.0505(6) Uani 1 1 d . .
C18 C 0.4699(3) 0.4089(3) 0.31068(18) 0.0500(5) Uani 1 1 d . .
C19 C 0.4411(3) 0.2639(3) 0.2318(2) 0.0649(7) Uani 1 1 d . .
H19 H 0.5364 0.2314 0.2160 0.078 Uiso 1 1 calc R U
C20 C 0.2745(4) 0.1669(3) 0.1762(2) 0.0786(8) Uani 1 1 d . .
H20 H 0.2586 0.0704 0.1234 0.094 Uiso 1 1 calc R U
C21 C 0.1324(4) 0.2123(3) 0.1985(2) 0.0750(8) Uani 1 1 d . .
H21 H 0.0202 0.1467 0.1607 0.090 Uiso 1 1 calc R U
C22 C 0.1552(3) 0.3543(3) 0.2764(2) 0.0652(7) Uani 1 1 d . .
H22 H 0.0595 0.3861 0.2923 0.078 Uiso 1 1 calc R U
C23 C 0.3218(3) 0.4481(3) 0.33019(18) 0.0538(6) Uani 1 1 d . .
F1 F 0.33825(17) 0.58735(17) 0.40761(12) 0.0773(5) Uani 1 1 d . .
H2N H 0.602(3) 0.681(2) 0.4512(17) 0.052(7) Uiso 1 1 d . .
N2 N 0.6883(2) 0.6475(2) 0.43923(16) 0.0518(5) Uani 1 1 d . .
N1 N 0.6785(2) 0.9218(2) 0.56521(15) 0.0533(5) Uani 1 1 d . .
O1 O 1.30270(19) 1.09521(17) 0.72234(12) 0.0545(4) Uani 1 1 d . .
O2 O 1.3011(2) 0.9885(2) 0.85039(15) 0.0795(6) Uani 1 1 d . .
O3 O 0.7747(2) 0.4523(2) 0.34089(15) 0.0769(6) Uani 1 1 d . .

loop_
_atom_site_aniso_label
_atom_site_aniso_U_11
_atom_site_aniso_U_22
_atom_site_aniso_U_33
_atom_site_aniso_U_23
_atom_site_aniso_U_13
_atom_site_aniso_U_12
C1 0.0413(12) 0.0542(14) 0.0486(13) 0.0196(11) 0.0079(10) 0.0124(10)
C2 0.0414(12) 0.0635(15) 0.0622(15) 0.0239(12) 0.0125(11) 0.0233(11)
C3 0.0503(13) 0.0526(13) 0.0532(13) 0.0137(11) 0.0105(11) 0.0226(11)
C4 0.0436(12) 0.0524(13) 0.0431(12) 0.0174(10) 0.0101(10) 0.0187(10)
C5 0.0450(12) 0.0545(13) 0.0419(12) 0.0199(10) 0.0125(10) 0.0200(10)
C6 0.0463(12) 0.0516(13) 0.0432(12) 0.0179(10) 0.0133(10) 0.0163(10)
C7 0.0523(14) 0.0706(17) 0.0707(16) 0.0149(14) 0.0214(13) 0.0298(13)
C8 0.0639(17) 0.0631(16) 0.0703(17) 0.0063(13) 0.0231(14) 0.0274(13)
C9 0.0532(14) 0.0573(15) 0.0576(15) 0.0092(12) 0.0126(11) 0.0141(11)
C10 0.0432(12) 0.0558(14) 0.0544(14) 0.0237(12) 0.0129(11) 0.0161(11)
C11 0.0423(12) 0.0549(14) 0.0509(13) 0.0183(11) 0.0168(10) 0.0186(10)
C12 0.0587(15) 0.0603(15) 0.0575(15) 0.0203(12) 0.0177(12) 0.0134(12)
C13 0.0752(18) 0.0616(17) 0.0686(18) 0.0129(14) 0.0243(15) 0.0021(14)
C14 0.0578(17) 0.077(2) 0.075(2) -0.0066(16) 0.0181(15) -0.0008(15)
C15 0.0683(19) 0.105(2) 0.0640(18) 0.0147(18) -0.0094(15) 0.0192(18)
C16 0.0675(17) 0.0738(17) 0.0636(16) 0.0254(14) 0.0033(14) 0.0187(14)
C17 0.0490(13) 0.0527(14) 0.0496(13) 0.0165(11) 0.0096(11) 0.0206(11)
C18 0.0519(13) 0.0524(13) 0.0466(13) 0.0205(11) 0.0100(10) 0.0158(11)
C19 0.0615(16) 0.0569(15) 0.0691(16) 0.0160(13) 0.0140(13) 0.0169(13)
C20 0.0749(19) 0.0571(16) 0.0811(19) 0.0128(14) 0.0096(16) 0.0031(14)
C21 0.0578(16) 0.0759(19) 0.0762(19) 0.0309(16) 0.0073(14) -0.0049(14)
C22 0.0492(14) 0.0829(19) 0.0656(16) 0.0337(15) 0.0158(12) 0.0137(13)
C23 0.0533(14) 0.0595(15) 0.0487(13) 0.0207(12) 0.0122(11) 0.0165(12)
F1 0.0534(8) 0.0813(10) 0.0840(10) 0.0087(8) 0.0164(7) 0.0275(7)
N2 0.0416(11) 0.0554(12) 0.0542(12) 0.0125(9) 0.0085(9) 0.0207(9)
N1 0.0439(11) 0.0611(12) 0.0549(11) 0.0164(10) 0.0138(9) 0.0219(9)
O1 0.0446(9) 0.0605(10) 0.0537(9) 0.0227(8) 0.0070(7) 0.0085(7)
O2 0.0754(12) 0.0772(12) 0.0751(12) 0.0411(11) 0.0019(10) -0.0032(10)
O3 0.0524(10) 0.0692(11) 0.0849(13) -0.0040(9) 0.0075(9) 0.0261(9)

loop_
_atom_type_symbol
_atom_type_description
_atom_type_scat_dispersion_real
_atom_type_scat_dispersion_imag
_atom_type_scat_source
C C 0.0033 0.0016 'International Tables Vol C Tables 4.2.6.8 and 6.1.1.4'
H H 0.0000 0.0000 'International Tables Vol C Tables 4.2.6.8 and 6.1.1.4'
N N 0.0061 0.0033 'International Tables Vol C Tables 4.2.6.8 and 6.1.1.4'
O O 0.0106 0.0060 'International Tables Vol C Tables 4.2.6.8 and 6.1.1.4'
F F 0.0171 0.0103 'International Tables Vol C Tables 4.2.6.8 and 6.1.1.4'

loop_
_geom_angle_atom_site_label_1
_geom_angle_atom_site_label_2
_geom_angle_atom_site_label_3
_geom_angle
C2 C1 O1 121.45(19)
C2 C1 C6 121.6(2)
O1 C1 C6 116.90(19)
C1 C2 C3 120.5(2)
C1 C2 H2 119.8
C3 C2 H2 119.8
C4 C3 C2 120.5(2)
C4 C3 H3 119.8
C2 C3 H3 119.8
C3 C4 N2 125.5(2)
C3 C4 C5 119.5(2)
N2 C4 C5 114.92(18)
N1 C5 C6 122.6(2)
N1 C5 C4 117.81(19)
C6 C5 C4 119.64(18)
C9 C6 C5 117.48(19)
C9 C6 C1 124.2(2)
C5 C6 C1 118.3(2)
N1 C7 C8 124.1(2)
N1 C7 H7 118.0
C8 C7 H7 118.0
C9 C8 C7 119.2(2)
C9 C8 H8 120.4
C7 C8 H8 120.4
C8 C9 C6 119.4(2)
C8 C9 H9 120.3
C6 C9 H9 120.3
O2 C10 O1 122.7(2)
O2 C10 C11 125.8(2)
O1 C10 C11 111.44(19)
C12 C11 C16 119.1(2)
C12 C11 C10 122.4(2)
C16 C11 C10 118.5(2)
C13 C12 C11 120.6(2)
C13 C12 H12 119.7
C11 C12 H12 119.7
C14 C13 C12 119.7(3)
C14 C13 H13 120.1
C12 C13 H13 120.1
C13 C14 C15 120.9(3)
C13 C14 H14 119.5
C15 C14 H14 119.5
C14 C15 C16 119.8(3)
C14 C15 H15 120.1
C16 C15 H15 120.1
C15 C16 C11 119.9(3)
C15 C16 H16 120.0
C11 C16 H16 120.0
O3 C17 N2 122.5(2)
O3 C17 C18 119.9(2)
N2 C17 C18 117.58(19)
C23 C18 C19 115.8(2)
C23 C18 C17 127.6(2)
C19 C18 C17 116.6(2)
C20 C19 C18 121.5(2)
C20 C19 H19 119.2
C18 C19 H19 119.2
C21 C20 C19 120.2(3)
C21 C20 H20 119.9
C19 C20 H20 119.9
C20 C21 C22 120.2(2)
C20 C21 H21 119.9
C22 C21 H21 119.9
C23 C22 C21 118.4(2)
C23 C22 H22 120.8
C21 C22 H22 120.8
F1 C23 C22 116.4(2)
F1 C23 C18 119.6(2)
C22 C23 C18 124.0(2)
C17 N2 C4 128.44(19)
C17 N2 H2N 119.3(15)
C4 N2 H2N 112.3(15)
C7 N1 C5 117.3(2)
C10 O1 C1 117.75(17)

loop_
_geom_bond_atom_site_label_1
_geom_bond_atom_site_label_2
_geom_bond_distance
C1 C2 1.344(3)
C1 O1 1.405(2)
C1 C6 1.409(3)
C2 C3 1.405(3)
C2 H2 0.9300
C3 C4 1.367(3)
C3 H3 0.9300
C4 N2 1.406(3)
C4 C5 1.424(3)
C5 N1 1.362(3)
C5 C6 1.408(3)
C6 C9 1.405(3)
C7 N1 1.314(3)
C7 C8 1.394(3)
C7 H7 0.9300
C8 C9 1.353(3)
C8 H8 0.9300
C9 H9 0.9300
C10 O2 1.189(3)
C10 O1 1.357(3)
C10 C11 1.475(3)
C11 C12 1.380(3)
C11 C16 1.382(3)
C12 C13 1.368(3)
C12 H12 0.9300
C13 C14 1.357(4)
C13 H13 0.9300
C14 C15 1.369(4)
C14 H14 0.9300
C15 C16 1.374(4)
C15 H15 0.9300
C16 H16 0.9300
C17 O3 1.218(3)
C17 N2 1.344(3)
C17 C18 1.506(3)
C18 C23 1.381(3)
C18 C19 1.388(3)
C19 C20 1.379(3)
C19 H19 0.9300
C20 C21 1.370(4)
C20 H20 0.9300
C21 C22 1.372(4)
C21 H21 0.9300
C22 C23 1.367(3)
C22 H22 0.9300
C23 F1 1.362(3)
N2 H2N 0.85(2)

loop_
_geom_hbond_atom_site_label_D
_geom_hbond_atom_site_label_H
_geom_hbond_atom_site_label_A
_geom_hbond_distance_DH
_geom_hbond_distance_HA
_geom_hbond_distance_DA
_geom_hbond_angle_DHA
N2 H2N F1 0.85(2) 2.03(2) 2.707(2) 135(2)
N2 H2N N1 0.85(2) 2.19(2) 2.653(3) 114(2)

loop_
_geom_torsion_atom_site_label_1
_geom_torsion_atom_site_label_2
_geom_torsion_atom_site_label_3
_geom_torsion_atom_site_label_4
_geom_torsion
O1 C1 C2 C3 -177.2(2)
C6 C1 C2 C3 -0.6(3)
C1 C2 C3 C4 0.0(3)
C2 C3 C4 N2 -176.9(2)
C2 C3 C4 C5 0.4(3)
C3 C4 C5 N1 -179.7(2)
N2 C4 C5 N1 -2.2(3)
C3 C4 C5 C6 -0.1(3)
N2 C4 C5 C6 177.38(18)
N1 C5 C6 C9 -1.1(3)
C4 C5 C6 C9 179.4(2)
N1 C5 C6 C1 179.12(19)
C4 C5 C6 C1 -0.4(3)
C2 C1 C6 C9 -179.0(2)
O1 C1 C6 C9 -2.2(3)
C2 C1 C6 C5 0.8(3)
O1 C1 C6 C5 177.55(18)
N1 C7 C8 C9 0.3(4)
C7 C8 C9 C6 -0.7(4)
C5 C6 C9 C8 1.0(3)
C1 C6 C9 C8 -179.2(2)
O2 C10 C11 C12 -164.9(2)
O1 C10 C11 C12 15.4(3)
O2 C10 C11 C16 14.1(4)
O1 C10 C11 C16 -165.6(2)
C16 C11 C12 C13 0.5(4)
C10 C11 C12 C13 179.5(2)
C11 C12 C13 C14 0.8(4)
C12 C13 C14 C15 -1.7(4)
C13 C14 C15 C16 1.2(5)
C14 C15 C16 C11 0.2(4)
C12 C11 C16 C15 -1.0(4)
C10 C11 C16 C15 180.0(2)
O3 C17 C18 C23 178.2(2)
N2 C17 C18 C23 -2.4(3)
O3 C17 C18 C19 -1.5(3)
N2 C17 C18 C19 177.8(2)
C23 C18 C19 C20 0.6(4)
C17 C18 C19 C20 -179.6(2)
C18 C19 C20 C21 -0.2(4)
C19 C20 C21 C22 -0.2(4)
C20 C21 C22 C23 0.2(4)
C21 C22 C23 F1 -179.4(2)
C21 C22 C23 C18 0.2(4)
C19 C18 C23 F1 178.98(19)
C17 C18 C23 F1 -0.7(3)
C19 C18 C23 C22 -0.7(3)
C17 C18 C23 C22 179.6(2)
O3 C17 N2 C4 -5.2(4)
C18 C17 N2 C4 175.4(2)
C3 C4 N2 C17 -4.7(4)
C5 C4 N2 C17 178.0(2)
C8 C7 N1 C5 -0.4(4)
C6 C5 N1 C7 0.8(3)
C4 C5 N1 C7 -179.7(2)
O2 C10 O1 C1 5.7(3)
C11 C10 O1 C1 -174.60(17)
C2 C1 O1 C10 -85.6(3)
C6 C1 O1 C10 97.6(2)
